data_4107141
loop_
_publ_author_name
'Makoto Tanabe'
'Naoko Ishikawa'
'Mai Chiba'
'Tomohito Ide'
'Kohtaro Osakada'
'Tomoaki Tanase'

_publ_contact_author_email kosakada@res.titech.ac.jp
_publ_contact_author_fax +81-45-924-5224
_publ_contact_author_name 'Kohtaro Osakada'
_publ_contact_author_phone +81-45-924-5223
_publ_section_title
;
 Tetrapalladium Complex with Bridging Germylene Ligands. Structural Change
 of the Planar Pd4Ge3 Core
;
_journal_name_full 'Journal of the American Chemical Society'
_journal_page_first 18598
_journal_page_last 18601
_journal_paper_doi 10.1021/ja208565q
_journal_volume 133
_journal_year 2011
_chemical_formula_moiety 'C61 H86 Ag Ge3 I P6 Pd4 '
_chemical_formula_sum 'C61 H86 Ag Ge3 I P6 Pd4'
_chemical_formula_weight 1883.34
_space_group_IT_number 19
_symmetry_cell_setting orthorhombic
_symmetry_Int_Tables_number 19
_symmetry_space_group_name_Hall 'P 2ac 2ab'
_symmetry_space_group_name_H-M 'P 21 21 21'
_cell_angle_alpha 90.0000
_cell_angle_beta 90.0000
_cell_angle_gamma 90.0000
_cell_formula_units_Z 4
_cell_length_a 13.443(3)
_cell_length_b 18.101(4)
_cell_length_c 28.587(6)
_cell_measurement_reflns_used 16289
_cell_measurement_temperature 113.1
_cell_measurement_theta_max 27.5
_cell_measurement_theta_min 3.0
_cell_volume 6956(3)
_computing_cell_refinement CrystalClear
_computing_data_collection CrystalClear
_computing_data_reduction CrystalStructure
_computing_publication_material 'CrystalStructure 3.8'
_computing_structure_refinement SHELXL
_computing_structure_solution SHELXS97
_diffrn_ambient_temperature 113.1
_diffrn_detector_area_resol_mean 7.31
_diffrn_measured_fraction_theta_full 0.996
_diffrn_measured_fraction_theta_max 0.996
_diffrn_measurement_device_type 'Rigaku Saturn'
_diffrn_measurement_method \w
_diffrn_radiation_type 'Mo K\a'
_diffrn_radiation_wavelength 0.71070
_diffrn_reflns_av_R_equivalents 0.109
_diffrn_reflns_limit_h_max 17
_diffrn_reflns_limit_h_min -17
_diffrn_reflns_limit_k_max 22
_diffrn_reflns_limit_k_min -23
_diffrn_reflns_limit_l_max 37
_diffrn_reflns_limit_l_min -37
_diffrn_reflns_number 53929
_diffrn_reflns_theta_full 27.48
_diffrn_reflns_theta_max 27.48
_exptl_absorpt_coefficient_mu 3.179
_exptl_absorpt_correction_T_max 0.683
_exptl_absorpt_correction_T_min 0.603
_exptl_absorpt_correction_type multi-scan
_exptl_absorpt_process_details 'Jacobson, R. (1998) Private communication'
_exptl_crystal_colour red
_exptl_crystal_density_diffrn 1.798
_exptl_crystal_description prism
_exptl_crystal_F_000 3688.00
_exptl_crystal_size_max 0.22
_exptl_crystal_size_mid 0.18
_exptl_crystal_size_min 0.12
_refine_diff_density_max 1.33
_refine_diff_density_min -1.39
_refine_ls_extinction_method none
_refine_ls_goodness_of_fit_ref 1.099
_refine_ls_hydrogen_treatment refall
_refine_ls_number_parameters 686
_refine_ls_number_reflns 8683
_refine_ls_R_factor_all 0.0743
_refine_ls_R_factor_gt 0.0636
_refine_ls_shift/su_max 0.0010
_refine_ls_structure_factor_coef Fsqd
_refine_ls_weighting_details 'w = 1/[\s^2^(Fo^2^)+(0.0490P)^2^+37.7420P] where P=(Fo^2^+2Fc^2^)/3'
_refine_ls_weighting_scheme calc
_refine_ls_wR_factor_gt 0.1344
_refine_ls_wR_factor_ref 0.1406
_reflns_number_gt 7745
_reflns_number_total 8683
_reflns_threshold_expression F^2^>2.0\s(F^2^)
_cod_data_source_file ja208565q_si_002_1.cif
_cod_data_source_block '__complex5'
_cod_original_cell_volume 6956(2)
_cod_original_formula_sum 'C61 H86 Ag Ge3 I P6 Pd4 '
_cod_database_code 4107141

loop_
_symmetry_equiv_pos_site_id
_symmetry_equiv_pos_as_xyz
1 +X,+Y,+Z
2 1/2+X,1/2-Y,-Z
3 -X,1/2+Y,1/2-Z
4 1/2-X,-Y,1/2+Z

loop_
_atom_site_label
_atom_site_type_symbol
_atom_site_fract_x
_atom_site_fract_y
_atom_site_fract_z
_atom_site_U_iso_or_equiv
_atom_site_adp_type
_atom_site_occupancy
_atom_site_symmetry_multiplicity
_atom_site_calc_flag
_atom_site_refinement_flags
I1 I 0.65353(10) 1.26596(6) 0.17685(4) 0.0460(3) Uani 1.00 1 d .
Ag1 Ag 0.75842(9) 1.14331(6) 0.18763(4) 0.0282(2) Uani 1.00 1 d .
Pd1 Pd 0.75036(7) 1.00951(5) 0.14076(3) 0.0185(2) Uani 1.00 1 d .
Pd2 Pd 0.87840(7) 1.03468(6) 0.21191(3) 0.0207(2) Uani 1.00 1 d .
Pd3 Pd 0.56509(7) 0.94245(6) 0.14902(3) 0.0210(2) Uani 1.00 1 d .
Pd4 Pd 0.80707(8) 1.07151(5) 0.05677(3) 0.0199(2) Uani 1.00 1 d .
Ge1 Ge 0.64277(10) 1.00138(8) 0.07603(4) 0.0200(2) Uani 1.00 1 d .
Ge2 Ge 0.91998(10) 1.03122(8) 0.12160(5) 0.0199(2) Uani 1.00 1 d .
Ge3 Ge 0.68983(11) 0.96441(8) 0.21190(5) 0.0216(2) Uani 1.00 1 d .
P1 P 0.9057(2) 1.1243(2) 0.26878(12) 0.0243(7) Uani 1.00 1 d .
P2 P 0.9992(2) 0.9641(2) 0.24713(13) 0.0266(7) Uani 1.00 1 d .
P3 P 0.4321(2) 0.9349(2) 0.19948(13) 0.0271(7) Uani 1.00 1 d .
P4 P 0.4908(2) 0.8478(2) 0.10747(13) 0.0263(7) Uani 1.00 1 d .
P5 P 0.7249(2) 1.1546(2) 0.00877(12) 0.0255(7) Uani 1.00 1 d .
P6 P 0.9375(2) 1.08108(19) 0.00589(12) 0.0218(6) Uani 1.00 1 d .
C1 C 0.5189(9) 1.0553(8) 0.0687(4) 0.025(2) Uani 1.00 1 d .
C2 C 0.5026(10) 1.1177(7) 0.0982(4) 0.022(2) Uani 1.00 1 d .
C3 C 0.4120(11) 1.1542(8) 0.0968(5) 0.036(3) Uani 1.00 1 d .
C4 C 0.3360(12) 1.1344(8) 0.0683(5) 0.036(3) Uani 1.00 1 d .
C5 C 0.3493(10) 1.0746(8) 0.0399(5) 0.032(3) Uani 1.00 1 d .
C6 C 0.4394(10) 1.0349(7) 0.0396(4) 0.024(2) Uani 1.00 1 d .
C7 C 0.6694(9) 0.9396(6) 0.0204(4) 0.020(2) Uani 1.00 1 d .
C8 C 0.7270(10) 0.8770(7) 0.0266(5) 0.029(3) Uani 1.00 1 d .
C9 C 0.7564(11) 0.8345(7) -0.0122(4) 0.028(3) Uani 1.00 1 d .
C10 C 0.7270(10) 0.8538(7) -0.0574(5) 0.030(3) Uani 1.00 1 d .
C11 C 0.6728(12) 0.9177(9) -0.0638(5) 0.040(3) Uani 1.00 1 d .
C12 C 0.6397(9) 0.9595(8) -0.0254(4) 0.027(2) Uani 1.00 1 d .
C13 C 1.0117(9) 1.1155(7) 0.1336(4) 0.021(2) Uani 1.00 1 d .
C14 C 1.1056(10) 1.1075(8) 0.1525(4) 0.030(3) Uani 1.00 1 d .
C15 C 1.1686(11) 1.1699(8) 0.1593(5) 0.034(3) Uani 1.00 1 d .
C16 C 1.1367(13) 1.2383(9) 0.1468(5) 0.041(4) Uani 1.00 1 d .
C17 C 1.0415(15) 1.2471(8) 0.1291(5) 0.047(4) Uani 1.00 1 d .
C18 C 0.9788(11) 1.1871(7) 0.1231(4) 0.028(3) Uani 1.00 1 d .
C19 C 1.0030(10) 0.9469(8) 0.1010(4) 0.030(3) Uani 1.00 1 d .
C20 C 1.1014(10) 0.9514(9) 0.0869(4) 0.030(3) Uani 1.00 1 d .
C21 C 1.1493(13) 0.8913(12) 0.0651(5) 0.054(5) Uani 1.00 1 d .
C22 C 1.0982(15) 0.8228(10) 0.0614(7) 0.057(5) Uani 1.00 1 d .
C23 C 1.0023(16) 0.8170(10) 0.0773(8) 0.065(6) Uani 1.00 1 d .
C24 C 0.9554(13) 0.8791(8) 0.0975(5) 0.038(3) Uani 1.00 1 d .
C25 C 0.6470(10) 1.0111(7) 0.2712(4) 0.026(2) Uani 1.00 1 d .
C26 C 0.6659(11) 0.9807(7) 0.3143(5) 0.034(3) Uani 1.00 1 d .
C27 C 0.6357(10) 1.0127(7) 0.3549(4) 0.028(3) Uani 1.00 1 d .
C28 C 0.5815(10) 1.0791(7) 0.3541(4) 0.028(3) Uani 1.00 1 d .
C29 C 0.5597(11) 1.1114(8) 0.3111(4) 0.031(3) Uani 1.00 1 d .
C30 C 0.5949(10) 1.0781(7) 0.2698(4) 0.022(2) Uani 1.00 1 d .
C31 C 0.7056(10) 0.8567(7) 0.2256(4) 0.023(2) Uani 1.00 1 d .
C32 C 0.6366(10) 0.8190(7) 0.2536(4) 0.027(2) Uani 1.00 1 d .
C33 C 0.6380(13) 0.7412(7) 0.2561(5) 0.038(3) Uani 1.00 1 d .
C34 C 0.7068(12) 0.7014(9) 0.2304(5) 0.040(3) Uani 1.00 1 d .
C35 C 0.7772(10) 0.7374(7) 0.2040(5) 0.034(3) Uani 1.00 1 d .
C36 C 0.7764(11) 0.8162(9) 0.2004(5) 0.039(3) Uani 1.00 1 d .
C37 C 0.8189(12) 1.1666(9) 0.3103(4) 0.038(3) Uani 1.00 1 d .
C38 C 0.9729(12) 1.2052(7) 0.2496(5) 0.033(3) Uani 1.00 1 d .
C39 C 0.9521(10) 0.8983(8) 0.2919(4) 0.031(3) Uani 1.00 1 d .
C40 C 1.0966(11) 0.9070(9) 0.2211(6) 0.040(3) Uani 1.00 1 d .
C41 C 0.9965(12) 1.0806(9) 0.3093(5) 0.043(4) Uani 1.00 1 d .
C42 C 1.0700(10) 1.0299(7) 0.2831(4) 0.030(3) Uani 1.00 1 d .
C43 C 0.4101(11) 0.9492(8) 0.2620(5) 0.036(3) Uani 1.00 1 d .
C44 C 0.3427(13) 1.0024(10) 0.1752(6) 0.058(5) Uani 1.00 1 d .
C45 C 0.4557(11) 0.8318(9) 0.0468(5) 0.038(3) Uani 1.00 1 d .
C46 C 0.5657(12) 0.7664(8) 0.1196(5) 0.035(3) Uani 1.00 1 d .
C47 C 0.3726(10) 0.8444(8) 0.1887(4) 0.030(3) Uani 1.00 1 d .
C48 C 0.3714(12) 0.8257(9) 0.1376(5) 0.038(3) Uani 1.00 1 d .
C49 C 0.5975(10) 1.1709(8) -0.0114(4) 0.030(3) Uani 1.00 1 d .
C50 C 0.7556(12) 1.2457(7) 0.0319(5) 0.035(3) Uani 1.00 1 d .
C51 C 0.9521(10) 0.9917(8) -0.0237(5) 0.032(3) Uani 1.00 1 d .
C52 C 1.0677(10) 1.1094(8) 0.0142(5) 0.032(3) Uani 1.00 1 d .
C53 C 0.7919(10) 1.1506(7) -0.0483(4) 0.029(3) Uani 1.00 1 d .
C54 C 0.9046(10) 1.1461(8) -0.0408(4) 0.030(3) Uani 1.00 1 d .
C55 C 0.7874(18) 0.6514(13) 0.0703(8) 0.086(8) Uani 1.00 1 d .
C56 C 0.7897(15) 0.5753(11) 0.0851(5) 0.052(4) Uani 1.00 1 d .
C57 C 0.7067(17) 0.5409(15) 0.1053(8) 0.083(7) Uani 1.00 1 d .
C58 C 0.7145(18) 0.4654(16) 0.1160(7) 0.082(8) Uani 1.00 1 d .
C59 C 0.804(2) 0.4280(16) 0.1098(8) 0.090(8) Uani 1.00 1 d .
C60 C 0.882(2) 0.4611(14) 0.0912(6) 0.081(7) Uani 1.00 1 d .
C61 C 0.8753(13) 0.5363(11) 0.0782(6) 0.052(4) Uani 1.00 1 d .
H1 H 0.5536 1.1342 0.1187 0.026 Uiso 1.00 1 c R
H2 H 0.4027 1.1954 0.1169 0.043 Uiso 1.00 1 c R
H3 H 0.2753 1.1612 0.0681 0.043 Uiso 1.00 1 c R
H4 H 0.2968 1.0595 0.0198 0.039 Uiso 1.00 1 c R
H5 H 0.4464 0.9936 0.0194 0.029 Uiso 1.00 1 c R
H6 H 0.7467 0.8627 0.0572 0.035 Uiso 1.00 1 c R
H7 H 0.7968 0.7920 -0.0076 0.033 Uiso 1.00 1 c R
H8 H 0.7441 0.8235 -0.0833 0.036 Uiso 1.00 1 c R
H9 H 0.6576 0.9336 -0.0946 0.048 Uiso 1.00 1 c R
H10 H 0.5975 1.0009 -0.0302 0.033 Uiso 1.00 1 c R
H11 H 1.1286 1.0598 0.1611 0.036 Uiso 1.00 1 c R
H12 H 1.2329 1.1637 0.1725 0.041 Uiso 1.00 1 c R
H13 H 1.1793 1.2798 0.1503 0.049 Uiso 1.00 1 c R
H14 H 1.0189 1.2951 0.1209 0.056 Uiso 1.00 1 c R
H15 H 0.9131 1.1946 0.1118 0.034 Uiso 1.00 1 c R
H16 H 1.1373 0.9959 0.0919 0.036 Uiso 1.00 1 c R
H17 H 1.2148 0.8964 0.0532 0.065 Uiso 1.00 1 c R
H18 H 1.1304 0.7812 0.0480 0.069 Uiso 1.00 1 c R
H19 H 0.9677 0.7714 0.0748 0.077 Uiso 1.00 1 c R
H20 H 0.8894 0.8743 0.1090 0.046 Uiso 1.00 1 c R
H21 H 0.7015 0.9354 0.3158 0.041 Uiso 1.00 1 c R
H22 H 0.6514 0.9902 0.3840 0.033 Uiso 1.00 1 c R
H23 H 0.5600 1.1014 0.3824 0.033 Uiso 1.00 1 c R
H24 H 0.5214 1.1555 0.3097 0.038 Uiso 1.00 1 c R
H25 H 0.5831 1.1015 0.2405 0.027 Uiso 1.00 1 c R
H26 H 0.5885 0.8461 0.2709 0.032 Uiso 1.00 1 c R
H27 H 0.5916 0.7160 0.2754 0.046 Uiso 1.00 1 c R
H28 H 0.7055 0.6489 0.2310 0.048 Uiso 1.00 1 c R
H29 H 0.8267 0.7098 0.1880 0.041 Uiso 1.00 1 c R
H30 H 0.8234 0.8408 0.1812 0.047 Uiso 1.00 1 c R
H31 H 0.7891 1.2107 0.2961 0.045 Uiso 1.00 1 c R
H32 H 0.8547 1.1807 0.3388 0.045 Uiso 1.00 1 c R
H33 H 0.7664 1.1312 0.3181 0.045 Uiso 1.00 1 c R
H34 H 1.0444 1.1973 0.2540 0.040 Uiso 1.00 1 c R
H35 H 0.9515 1.2481 0.2679 0.040 Uiso 1.00 1 c R
H36 H 0.9593 1.2140 0.2164 0.040 Uiso 1.00 1 c R
H37 H 0.9514 0.9225 0.3226 0.037 Uiso 1.00 1 c R
H38 H 0.9956 0.8549 0.2930 0.037 Uiso 1.00 1 c R
H39 H 0.8844 0.8829 0.2836 0.037 Uiso 1.00 1 c R
H40 H 1.0715 0.8567 0.2165 0.048 Uiso 1.00 1 c R
H41 H 1.1544 0.9058 0.2420 0.048 Uiso 1.00 1 c R
H42 H 1.1161 0.9279 0.1908 0.048 Uiso 1.00 1 c R
H43 H 1.0341 1.1196 0.3259 0.052 Uiso 1.00 1 c R
H44 H 0.9600 1.0512 0.3330 0.052 Uiso 1.00 1 c R
H45 H 1.1118 1.0028 0.3058 0.035 Uiso 1.00 1 c R
H46 H 1.1141 1.0600 0.2629 0.035 Uiso 1.00 1 c R
H47 H 0.4208 0.9026 0.2788 0.043 Uiso 1.00 1 c R
H48 H 0.3414 0.9658 0.2668 0.043 Uiso 1.00 1 c R
H49 H 0.4562 0.9867 0.2738 0.043 Uiso 1.00 1 c R
H50 H 0.3547 1.0510 0.1893 0.070 Uiso 1.00 1 c R
H51 H 0.2747 0.9865 0.1823 0.070 Uiso 1.00 1 c R
H52 H 0.3514 1.0056 0.1412 0.070 Uiso 1.00 1 c R
H53 H 0.3876 0.8494 0.0416 0.046 Uiso 1.00 1 c R
H54 H 0.4593 0.7789 0.0399 0.046 Uiso 1.00 1 c R
H55 H 0.5014 0.8586 0.0261 0.046 Uiso 1.00 1 c R
H56 H 0.6189 0.7625 0.0963 0.042 Uiso 1.00 1 c R
H57 H 0.5236 0.7222 0.1181 0.042 Uiso 1.00 1 c R
H58 H 0.5949 0.7706 0.1509 0.042 Uiso 1.00 1 c R
H59 H 0.4093 0.8055 0.2059 0.036 Uiso 1.00 1 c R
H60 H 0.3035 0.8454 0.2006 0.036 Uiso 1.00 1 c R
H61 H 0.3169 0.8533 0.1222 0.046 Uiso 1.00 1 c R
H62 H 0.3574 0.7723 0.1339 0.046 Uiso 1.00 1 c R
H63 H 0.5859 1.1433 -0.0404 0.036 Uiso 1.00 1 c R
H64 H 0.5880 1.2237 -0.0172 0.036 Uiso 1.00 1 c R
H65 H 0.5505 1.1543 0.0126 0.036 Uiso 1.00 1 c R
H66 H 0.7061 1.2600 0.0554 0.041 Uiso 1.00 1 c R
H67 H 0.7553 1.2819 0.0064 0.041 Uiso 1.00 1 c R
H68 H 0.8217 1.2443 0.0463 0.041 Uiso 1.00 1 c R
H69 H 0.9977 0.9605 -0.0058 0.039 Uiso 1.00 1 c R
H70 H 0.9791 0.9997 -0.0552 0.039 Uiso 1.00 1 c R
H71 H 0.8872 0.9673 -0.0261 0.039 Uiso 1.00 1 c R
H72 H 1.0735 1.1628 0.0095 0.038 Uiso 1.00 1 c R
H73 H 1.1099 1.0836 -0.0085 0.038 Uiso 1.00 1 c R
H74 H 1.0890 1.0967 0.0460 0.038 Uiso 1.00 1 c R
H75 H 0.7693 1.1068 -0.0661 0.035 Uiso 1.00 1 c R
H76 H 0.7759 1.1952 -0.0669 0.035 Uiso 1.00 1 c R
H77 H 0.9304 1.1958 -0.0328 0.036 Uiso 1.00 1 c R
H78 H 0.9368 1.1303 -0.0703 0.036 Uiso 1.00 1 c R
H79 H 0.7656 0.6540 0.0376 0.103 Uiso 1.00 1 c R
H80 H 0.8542 0.6727 0.0731 0.103 Uiso 1.00 1 c R
H81 H 0.7410 0.6791 0.0900 0.103 Uiso 1.00 1 c R
H82 H 0.6473 0.5676 0.1115 0.100 Uiso 1.00 1 c R
H83 H 0.6582 0.4396 0.1277 0.098 Uiso 1.00 1 c R
H84 H 0.8092 0.3777 0.1191 0.108 Uiso 1.00 1 c R
H85 H 0.9420 0.4345 0.0865 0.097 Uiso 1.00 1 c R
H86 H 0.9312 0.5601 0.0645 0.063 Uiso 1.00 1 c R

loop_
_atom_site_aniso_label
_atom_site_aniso_U_11
_atom_site_aniso_U_22
_atom_site_aniso_U_33
_atom_site_aniso_U_12
_atom_site_aniso_U_13
_atom_site_aniso_U_23
I1 0.0714(8) 0.0274(5) 0.0391(5) 0.0174(5) 0.0019(5) -0.0015(4)
Ag1 0.0351(5) 0.0224(4) 0.0269(5) 0.0036(4) -0.0026(4) -0.0019(4)
Pd1 0.0190(4) 0.0204(4) 0.0162(4) -0.0015(3) -0.0002(3) 0.0004(3)
Pd2 0.0229(5) 0.0222(4) 0.0169(4) -0.0010(4) -0.0021(3) 0.0008(3)
Pd3 0.0202(4) 0.0237(5) 0.0190(4) -0.0024(4) -0.0008(3) 0.0018(3)
Pd4 0.0218(5) 0.0200(4) 0.0180(4) 0.0013(4) -0.0006(3) 0.0024(3)
Ge1 0.0202(6) 0.0231(6) 0.0167(5) 0.0015(5) -0.0008(5) -0.0011(5)
Ge2 0.0189(6) 0.0223(6) 0.0186(6) -0.0008(5) -0.0009(5) -0.0001(5)
Ge3 0.0250(7) 0.0230(6) 0.0167(6) -0.0004(6) 0.0006(5) 0.0020(5)
P1 0.032(2) 0.0254(18) 0.0157(15) -0.0054(15) 0.0024(13) -0.0016(12)
P2 0.0237(17) 0.0282(18) 0.0279(17) 0.0010(15) -0.0038(14) 0.0064(15)
P3 0.0227(18) 0.0298(19) 0.0286(18) -0.0009(16) 0.0053(14) 0.0067(14)
P4 0.0242(18) 0.0293(19) 0.0255(17) -0.0088(15) -0.0050(15) 0.0032(14)
P5 0.031(2) 0.0259(18) 0.0194(15) 0.0041(15) -0.0007(14) 0.0044(13)
P6 0.0187(16) 0.0239(17) 0.0228(16) -0.0038(14) -0.0004(13) 0.0040(13)
C1 0.020(6) 0.039(8) 0.016(5) 0.001(6) 0.005(4) 0.007(5)
C2 0.023(6) 0.027(6) 0.015(5) -0.000(5) 0.004(5) 0.007(5)
C3 0.039(9) 0.028(7) 0.041(8) 0.019(6) 0.017(7) 0.004(6)
C4 0.042(9) 0.034(8) 0.032(8) 0.016(7) 0.007(6) 0.004(6)
C5 0.017(6) 0.038(8) 0.042(8) 0.001(6) -0.008(6) 0.002(6)
C6 0.032(7) 0.021(6) 0.020(5) -0.005(6) -0.009(5) -0.001(5)
C7 0.021(6) 0.015(5) 0.022(6) -0.003(5) -0.001(4) 0.008(4)
C8 0.032(8) 0.027(7) 0.029(7) -0.009(6) -0.008(6) 0.005(5)
C9 0.030(7) 0.025(6) 0.029(6) -0.005(6) 0.010(6) -0.008(5)
C10 0.032(8) 0.025(6) 0.033(7) -0.007(6) -0.012(6) -0.013(5)
C11 0.051(10) 0.049(9) 0.020(7) -0.003(8) -0.007(6) -0.011(6)
C12 0.017(6) 0.038(7) 0.027(6) -0.001(6) -0.004(5) 0.003(6)
C13 0.018(6) 0.026(6) 0.018(5) 0.001(5) 0.010(4) -0.003(4)
C14 0.031(7) 0.042(8) 0.017(6) -0.006(6) 0.005(5) -0.010(5)
C15 0.025(7) 0.052(9) 0.024(7) -0.015(7) 0.006(5) -0.012(6)
C16 0.054(10) 0.041(9) 0.026(7) -0.025(8) 0.013(7) -0.010(6)
C17 0.091(14) 0.029(8) 0.020(7) -0.014(8) 0.018(8) -0.011(6)
C18 0.040(8) 0.031(7) 0.014(5) 0.009(6) 0.004(5) -0.006(5)
C19 0.025(7) 0.043(8) 0.021(6) -0.007(6) 0.009(5) 0.006(5)
C20 0.020(6) 0.045(9) 0.025(6) 0.012(6) -0.001(5) -0.001(6)
C21 0.039(10) 0.091(15) 0.033(9) 0.033(10) -0.001(7) -0.011(9)
C22 0.062(13) 0.045(10) 0.064(12) 0.036(9) -0.012(10) -0.023(9)
C23 0.064(13) 0.042(10) 0.087(15) 0.012(10) -0.022(12) -0.036(10)
C24 0.053(10) 0.025(7) 0.036(8) 0.008(7) -0.008(7) -0.004(6)
C25 0.039(7) 0.026(6) 0.012(5) -0.002(6) -0.004(5) -0.007(4)
C26 0.053(9) 0.019(6) 0.030(7) -0.013(6) -0.003(6) 0.013(5)
C27 0.030(7) 0.036(7) 0.017(5) -0.008(6) -0.001(5) 0.010(5)
C28 0.036(7) 0.026(7) 0.021(6) 0.004(6) 0.015(5) -0.006(5)
C29 0.046(9) 0.032(7) 0.017(6) 0.004(7) -0.002(6) -0.006(5)
C30 0.035(7) 0.025(6) 0.007(5) -0.002(5) -0.006(4) 0.004(4)
C31 0.025(6) 0.032(7) 0.013(5) -0.012(6) -0.001(5) 0.009(5)
C32 0.027(7) 0.027(7) 0.026(6) -0.004(6) 0.004(5) 0.003(5)
C33 0.059(10) 0.021(7) 0.035(8) -0.007(7) 0.004(7) 0.010(6)
C34 0.044(9) 0.037(8) 0.038(8) -0.003(7) -0.016(7) 0.005(6)
C35 0.028(8) 0.017(6) 0.058(10) 0.018(5) 0.001(6) -0.002(6)
C36 0.027(8) 0.052(10) 0.037(8) 0.009(7) 0.002(6) 0.003(7)
C37 0.048(9) 0.049(9) 0.015(6) 0.002(7) 0.003(6) -0.010(6)
C38 0.061(10) 0.011(6) 0.028(7) -0.012(6) 0.010(7) 0.002(5)
C39 0.021(6) 0.050(9) 0.022(6) -0.005(6) 0.015(5) -0.006(6)
C40 0.026(8) 0.044(9) 0.050(10) 0.001(7) 0.006(7) 0.007(7)
C41 0.047(10) 0.041(9) 0.041(9) -0.013(8) 0.008(7) 0.007(7)
C42 0.036(7) 0.026(6) 0.027(6) -0.006(6) -0.014(6) 0.010(5)
C43 0.036(8) 0.030(8) 0.042(8) 0.003(6) 0.018(6) 0.008(6)
C44 0.063(12) 0.056(11) 0.056(11) 0.008(10) 0.015(9) 0.031(9)
C45 0.035(8) 0.048(9) 0.032(8) -0.018(7) -0.002(6) 0.006(6)
C46 0.043(9) 0.028(7) 0.035(8) -0.003(7) -0.008(7) -0.009(6)
C47 0.028(7) 0.038(8) 0.023(6) -0.008(6) -0.001(5) 0.009(5)
C48 0.037(8) 0.051(9) 0.028(7) -0.011(7) 0.008(6) 0.011(6)
C49 0.039(8) 0.033(7) 0.020(6) 0.014(6) 0.002(6) 0.013(5)
C50 0.043(9) 0.021(6) 0.039(8) -0.004(6) -0.007(7) -0.003(5)
C51 0.030(7) 0.032(7) 0.035(7) 0.011(6) -0.009(6) -0.001(6)
C52 0.028(7) 0.036(8) 0.030(7) -0.019(6) 0.010(6) -0.009(6)
C53 0.032(7) 0.021(6) 0.036(7) 0.004(6) -0.002(6) -0.001(5)
C54 0.030(7) 0.043(8) 0.017(6) 0.010(6) 0.016(5) -0.003(5)
C55 0.091(18) 0.096(19) 0.072(15) 0.043(16) 0.006(13) -0.012(14)
C56 0.063(12) 0.063(12) 0.030(8) -0.005(10) 0.015(8) -0.019(8)
C57 0.060(14) 0.11(2) 0.079(16) -0.023(15) -0.012(13) 0.013(15)
C58 0.069(15) 0.12(2) 0.058(13) -0.042(16) -0.004(12) 0.037(14)
C59 0.11(2) 0.11(2) 0.050(13) -0.05(2) 0.005(15) 0.001(13)
C60 0.12(2) 0.084(17) 0.040(10) -0.035(16) -0.013(12) 0.001(11)
C61 0.040(9) 0.071(13) 0.046(9) -0.015(10) 0.008(8) -0.009(9)

loop_
_atom_type_symbol
_atom_type_description
_atom_type_scat_dispersion_real
_atom_type_scat_dispersion_imag
_atom_type_scat_source
C C 0.003 0.002
;
International Tables for Crystallography
(1992, Vol. C, Tables 4.2.6.8 and 6.1.1.4)
;
H H 0.000 0.000
;
International Tables for Crystallography
(1992, Vol. C, Table 6.1.1.4)
;
Ag Ag -0.897 1.101
;
International Tables for Crystallography
(1992, Vol. C, Tables 4.2.6.8 and 6.1.1.4)
;
Ge Ge 0.155 1.800
;
International Tables for Crystallography
(1992, Vol. C, Tables 4.2.6.8 and 6.1.1.4)
;
I I -0.474 1.812
;
International Tables for Crystallography
(1992, Vol. C, Tables 4.2.6.8 and 6.1.1.4)
;
P P 0.102 0.094
;
International Tables for Crystallography
(1992, Vol. C, Tables 4.2.6.8 and 6.1.1.4)
;
Pd Pd -0.999 1.007
;
International Tables for Crystallography
(1992, Vol. C, Tables 4.2.6.8 and 6.1.1.4)
;

loop_
_geom_angle_atom_site_label_1
_geom_angle_atom_site_label_2
_geom_angle_atom_site_label_3
_geom_angle
_geom_angle_publ_flag
I1 Ag1 Pd1 130.99(5) no
I1 Ag1 Pd2 169.05(5) no
Pd1 Ag1 Pd2 59.94(3) no
Ag1 Pd1 Pd2 57.57(3) no
Ag1 Pd1 Pd3 112.06(4) no
Ag1 Pd1 Pd4 93.13(4) no
Ag1 Pd1 Ge1 117.33(5) no
Ag1 Pd1 Ge2 85.95(5) no
Ag1 Pd1 Ge3 84.15(5) no
Pd2 Pd1 Pd3 125.45(4) no
Pd2 Pd1 Pd4 114.24(4) no
Pd2 Pd1 Ge1 173.49(5) no
Pd2 Pd1 Ge2 62.28(4) no
Pd2 Pd1 Ge3 68.03(4) no
Pd3 Pd1 Pd4 119.94(4) no
Pd3 Pd1 Ge1 59.27(4) no
Pd3 Pd1 Ge2 161.92(5) no
Pd3 Pd1 Ge3 57.45(4) no
Pd4 Pd1 Ge1 60.71(4) no
Pd4 Pd1 Ge2 57.80(4) no
Pd4 Pd1 Ge3 174.73(5) no
Ge1 Pd1 Ge2 114.74(5) no
Ge1 Pd1 Ge3 116.64(6) no
Ge2 Pd1 Ge3 126.29(6) no
Ag1 Pd2 Pd1 62.49(3) no
Ag1 Pd2 Ge2 83.68(4) no
Ag1 Pd2 Ge3 77.74(4) no
Ag1 Pd2 P1 76.14(9) no
Ag1 Pd2 P2 164.18(10) no
Pd1 Pd2 Ge2 52.81(3) no
Pd1 Pd2 Ge3 49.85(3) no
Pd1 Pd2 P1 138.07(10) no
Pd1 Pd2 P2 133.31(10) no
Ge2 Pd2 Ge3 100.27(5) no
Ge2 Pd2 P1 131.77(10) no
Ge2 Pd2 P2 105.39(10) no
Ge3 Pd2 P1 116.99(10) no
Ge3 Pd2 P2 112.49(10) no
P1 Pd2 P2 88.26(13) no
Pd1 Pd3 Ge1 52.04(3) no
Pd1 Pd3 Ge3 52.30(4) no
Pd1 Pd3 P3 140.81(10) no
Pd1 Pd3 P4 131.82(10) no
Ge1 Pd3 Ge3 104.28(5) no
Ge1 Pd3 P3 148.29(10) no
Ge1 Pd3 P4 93.78(10) no
Ge3 Pd3 P3 94.60(10) no
Ge3 Pd3 P4 141.28(11) no
P3 Pd3 P4 86.70(13) no
Pd1 Pd4 Ge1 51.95(3) no
Pd1 Pd4 Ge2 53.46(4) no
Pd1 Pd4 P5 130.41(10) no
Pd1 Pd4 P6 142.87(9) no
Ge1 Pd4 Ge2 102.44(5) no
Ge1 Pd4 P5 92.13(10) no
Ge1 Pd4 P6 145.26(9) no
Ge2 Pd4 P5 156.45(10) no
Ge2 Pd4 P6 91.61(9) no
P5 Pd4 P6 86.53(12) no
Pd1 Ge1 Pd3 68.69(4) no
Pd1 Ge1 Pd4 67.35(4) no
Pd1 Ge1 C1 125.5(3) no
Pd1 Ge1 C7 123.9(3) no
Pd3 Ge1 Pd4 135.99(5) yes
Pd3 Ge1 C1 87.0(3) no
Pd3 Ge1 C7 119.5(3) no
Pd4 Ge1 C1 117.3(4) no
Pd4 Ge1 C7 87.3(3) no
C1 Ge1 C7 110.6(5) no
Pd1 Ge2 Pd2 64.91(4) no
Pd1 Ge2 Pd4 68.74(4) no
Pd1 Ge2 C13 132.9(3) no
Pd1 Ge2 C19 118.8(4) no
Pd2 Ge2 Pd4 126.02(6) yes
Pd2 Ge2 C13 86.8(3) no
Pd2 Ge2 C19 115.4(3) no
Pd4 Ge2 C13 106.2(3) no
Pd4 Ge2 C19 110.2(3) no
C13 Ge2 C19 107.0(5) no
Pd1 Ge3 Pd2 62.12(4) no
Pd1 Ge3 Pd3 70.25(5) no
Pd1 Ge3 C25 134.2(3) no
Pd1 Ge3 C31 118.3(3) no
Pd2 Ge3 Pd3 132.34(6) yes
Pd2 Ge3 C25 93.9(4) no
Pd2 Ge3 C31 110.0(3) no
Pd3 Ge3 C25 119.4(4) no
Pd3 Ge3 C31 93.3(3) no
C25 Ge3 C31 106.2(5) no
Pd2 P1 C37 130.1(5) no
Pd2 P1 C38 115.6(4) no
Pd2 P1 C41 104.0(5) no
C37 P1 C38 100.2(7) no
C37 P1 C41 101.1(7) no
C38 P1 C41 101.9(7) no
Pd2 P2 C39 114.6(4) no
Pd2 P2 C40 130.0(5) no
Pd2 P2 C42 104.5(4) no
C39 P2 C40 99.3(7) no
C39 P2 C42 101.9(6) no
C40 P2 C42 102.9(6) no
Pd3 P3 C43 136.8(5) no
Pd3 P3 C44 103.3(6) no
Pd3 P3 C47 106.5(4) no
C43 P3 C44 99.7(7) no
C43 P3 C47 102.6(6) no
C44 P3 C47 104.0(7) no
Pd3 P4 C45 136.0(5) no
Pd3 P4 C46 105.3(5) no
Pd3 P4 C48 107.1(5) no
C45 P4 C46 101.3(7) no
C45 P4 C48 100.5(7) no
C46 P4 C48 102.4(7) no
Pd4 P5 C49 137.5(4) no
Pd4 P5 C50 105.4(5) no
Pd4 P5 C53 105.3(4) no
C49 P5 C50 100.3(7) no
C49 P5 C53 100.5(6) no
C50 P5 C53 104.0(6) no
Pd4 P6 C51 108.0(4) no
Pd4 P6 C52 132.0(4) no
Pd4 P6 C54 109.1(4) no
C51 P6 C52 101.7(6) no
C51 P6 C54 104.8(6) no
C52 P6 C54 98.3(6) no
Ge1 C1 C2 117.7(9) no
Ge1 C1 C6 125.8(10) no
C2 C1 C6 116.2(11) no
C1 C2 C3 119.6(12) no
C2 C3 C4 123.6(14) no
C3 C4 C5 118.0(14) no
C4 C5 C6 121.4(13) no
C1 C6 C5 121.1(12) no
Ge1 C7 C8 117.4(9) no
Ge1 C7 C12 123.4(9) no
C8 C7 C12 119.0(11) no
C7 C8 C9 120.3(12) no
C8 C9 C10 120.8(12) no
C9 C10 C11 118.9(13) no
C10 C11 C12 121.0(13) no
C7 C12 C11 119.8(12) no
Ge2 C13 C14 123.6(10) no
Ge2 C13 C18 118.5(9) no
C14 C13 C18 117.9(12) no
C13 C14 C15 120.9(13) no
C14 C15 C16 120.0(14) no
C15 C16 C17 119.6(15) no
C16 C17 C18 121.1(14) no
C13 C18 C17 120.5(14) no
Ge2 C19 C20 125.5(11) no
Ge2 C19 C24 116.2(11) no
C20 C19 C24 118.1(14) no
C19 C20 C21 121.4(15) no
C20 C21 C22 119.0(16) no
C21 C22 C23 119.8(17) no
C22 C23 C24 119.6(17) no
C19 C24 C23 121.8(16) no
Ge3 C25 C26 122.9(10) no
Ge3 C25 C30 119.3(8) no
C26 C25 C30 117.8(11) no
C25 C26 C27 122.6(13) no
C26 C27 C28 120.4(12) no
C27 C28 C29 118.9(12) no
C28 C29 C30 119.4(13) no
C25 C30 C29 120.8(11) no
Ge3 C31 C32 121.0(9) no
Ge3 C31 C36 118.8(10) no
C32 C31 C36 119.2(13) no
C31 C32 C33 120.4(13) no
C32 C33 C34 120.1(14) no
C33 C34 C35 120.3(14) no
C34 C35 C36 120.5(13) no
C31 C36 C35 119.4(13) no
P1 C41 C42 111.8(10) no
P2 C42 C41 109.0(10) no
P3 C47 C48 111.6(10) no
P4 C48 C47 113.0(10) no
P5 C53 C54 111.0(9) no
P6 C54 C53 111.9(9) no
C55 C56 C57 122(2) no
C55 C56 C61 118.1(19) no
C57 C56 C61 120(2) no
C56 C57 C58 118(2) no
C57 C58 C59 121(2) no
C58 C59 C60 121(2) no
C59 C60 C61 120(2) no
C56 C61 C60 120.9(19) no
C1 C2 H1 120.2 no
C3 C2 H1 120.2 no
C2 C3 H2 118.2 no
C4 C3 H2 118.2 no
C3 C4 H3 121.0 no
C5 C4 H3 121.0 no
C4 C5 H4 119.3 no
C6 C5 H4 119.3 no
C1 C6 H5 119.4 no
C5 C6 H5 119.4 no
C7 C8 H6 119.9 no
C9 C8 H6 119.9 no
C8 C9 H7 119.6 no
C10 C9 H7 119.6 no
C9 C10 H8 120.5 no
C11 C10 H8 120.5 no
C10 C11 H9 119.5 no
C12 C11 H9 119.5 no
C7 C12 H10 120.1 no
C11 C12 H10 120.1 no
C13 C14 H11 119.5 no
C15 C14 H11 119.5 no
C14 C15 H12 120.0 no
C16 C15 H12 120.0 no
C15 C16 H13 120.2 no
C17 C16 H13 120.2 no
C16 C17 H14 119.5 no
C18 C17 H14 119.5 no
C13 C18 H15 119.8 no
C17 C18 H15 119.8 no
C19 C20 H16 119.3 no
C21 C20 H16 119.3 no
C20 C21 H17 120.5 no
C22 C21 H17 120.5 no
C21 C22 H18 120.1 no
C23 C22 H18 120.1 no
C22 C23 H19 120.2 no
C24 C23 H19 120.2 no
C19 C24 H20 119.1 no
C23 C24 H20 119.1 no
C25 C26 H21 118.7 no
C27 C26 H21 118.7 no
C26 C27 H22 119.8 no
C28 C27 H22 119.8 no
C27 C28 H23 120.5 no
C29 C28 H23 120.6 no
C28 C29 H24 120.3 no
C30 C29 H24 120.3 no
C25 C30 H25 119.6 no
C29 C30 H25 119.6 no
C31 C32 H26 119.8 no
C33 C32 H26 119.8 no
C32 C33 H27 120.0 no
C34 C33 H27 119.9 no
C33 C34 H28 119.8 no
C35 C34 H28 119.9 no
C34 C35 H29 119.8 no
C36 C35 H29 119.8 no
C31 C36 H30 120.3 no
C35 C36 H30 120.3 no
P1 C37 H31 109.5 no
P1 C37 H32 109.5 no
P1 C37 H33 109.5 no
H31 C37 H32 109.5 no
H31 C37 H33 109.5 no
H32 C37 H33 109.5 no
P1 C38 H34 109.5 no
P1 C38 H35 109.5 no
P1 C38 H36 109.5 no
H34 C38 H35 109.5 no
H34 C38 H36 109.5 no
H35 C38 H36 109.5 no
P2 C39 H37 109.5 no
P2 C39 H38 109.5 no
P2 C39 H39 109.5 no
H37 C39 H38 109.5 no
H37 C39 H39 109.5 no
H38 C39 H39 109.5 no
P2 C40 H40 109.5 no
P2 C40 H41 109.5 no
P2 C40 H42 109.5 no
H40 C40 H41 109.5 no
H40 C40 H42 109.5 no
H41 C40 H42 109.5 no
P1 C41 H43 109.3 no
P1 C41 H44 109.3 no
C42 C41 H43 109.3 no
C42 C41 H44 109.3 no
H43 C41 H44 107.9 no
P2 C42 H45 109.9 no
P2 C42 H46 109.9 no
C41 C42 H45 109.9 no
C41 C42 H46 109.9 no
H45 C42 H46 108.3 no
P3 C43 H47 109.5 no
P3 C43 H48 109.5 no
P3 C43 H49 109.5 no
H47 C43 H48 109.5 no
H47 C43 H49 109.5 no
H48 C43 H49 109.5 no
P3 C44 H50 109.5 no
P3 C44 H51 109.5 no
P3 C44 H52 109.5 no
H50 C44 H51 109.5 no
H50 C44 H52 109.5 no
H51 C44 H52 109.5 no
P4 C45 H53 109.5 no
P4 C45 H54 109.5 no
P4 C45 H55 109.5 no
H53 C45 H54 109.5 no
H53 C45 H55 109.5 no
H54 C45 H55 109.5 no
P4 C46 H56 109.5 no
P4 C46 H57 109.5 no
P4 C46 H58 109.5 no
H56 C46 H57 109.5 no
H56 C46 H58 109.5 no
H57 C46 H58 109.5 no
P3 C47 H59 109.3 no
P3 C47 H60 109.3 no
C48 C47 H59 109.3 no
C48 C47 H60 109.3 no
H59 C47 H60 108.0 no
P4 C48 H61 109.0 no
P4 C48 H62 109.0 no
C47 C48 H61 109.0 no
C47 C48 H62 109.0 no
H61 C48 H62 107.8 no
P5 C49 H63 109.5 no
P5 C49 H64 109.5 no
P5 C49 H65 109.5 no
H63 C49 H64 109.5 no
H63 C49 H65 109.5 no
H64 C49 H65 109.5 no
P5 C50 H66 109.5 no
P5 C50 H67 109.5 no
P5 C50 H68 109.5 no
H66 C50 H67 109.5 no
H66 C50 H68 109.5 no
H67 C50 H68 109.5 no
P6 C51 H69 109.5 no
P6 C51 H70 109.5 no
P6 C51 H71 109.5 no
H69 C51 H70 109.5 no
H69 C51 H71 109.5 no
H70 C51 H71 109.5 no
P6 C52 H72 109.5 no
P6 C52 H73 109.5 no
P6 C52 H74 109.5 no
H72 C52 H73 109.5 no
H72 C52 H74 109.5 no
H73 C52 H74 109.5 no
P5 C53 H75 109.4 no
P5 C53 H76 109.5 no
C54 C53 H75 109.4 no
C54 C53 H76 109.4 no
H75 C53 H76 108.0 no
P6 C54 H77 109.2 no
P6 C54 H78 109.2 no
C53 C54 H77 109.2 no
C53 C54 H78 109.2 no
H77 C54 H78 107.9 no
C56 C55 H79 109.5 no
C56 C55 H80 109.5 no
C56 C55 H81 109.5 no
H79 C55 H80 109.5 no
H79 C55 H81 109.5 no
H80 C55 H81 109.5 no
C56 C57 H82 121.2 no
C58 C57 H82 121.2 no
C57 C58 H83 119.6 no
C59 C58 H83 119.6 no
C58 C59 H84 119.5 no
C60 C59 H84 119.5 no
C59 C60 H85 120.2 no
C61 C60 H85 120.2 no
C56 C61 H86 119.6 no
C60 C61 H86 119.6 no

loop_
_geom_bond_atom_site_label_1
_geom_bond_atom_site_label_2
_geom_bond_distance
_geom_bond_publ_flag
I1 Ag1 2.6480(16) no
Ag1 Pd1 2.7700(14) yes
Ag1 Pd2 2.6362(15) yes
Pd1 Pd2 2.7032(12) yes
Pd1 Pd3 2.7807(13) yes
Pd1 Pd4 2.7578(12) yes
Pd1 Ge1 2.3532(15) yes
Pd1 Ge2 2.3777(16) yes
Pd1 Ge3 2.3376(16) yes
Pd2 Ge2 2.6423(16) yes
Pd2 Ge3 2.8361(17) yes
Pd2 P1 2.326(3) no
Pd2 P2 2.298(3) no
Pd3 Ge1 2.5656(15) yes
Pd3 Ge3 2.4902(17) yes
Pd3 P3 2.301(3) no
Pd3 P4 2.311(3) no
Pd4 Ge1 2.6063(17) yes
Pd4 Ge2 2.5041(16) yes
Pd4 P5 2.316(3) no
Pd4 P6 2.285(3) no
Ge1 C1 1.942(13) no
Ge1 C7 1.977(12) no
Ge2 C13 1.990(12) no
Ge2 C19 1.980(14) no
Ge3 C25 1.981(12) no
Ge3 C31 2.000(13) no
P1 C37 1.832(15) no
P1 C38 1.806(14) no
P1 C41 1.859(17) no
P2 C39 1.859(14) no
P2 C40 1.827(16) no
P2 C42 1.838(14) no
P3 C43 1.830(15) no
P3 C44 1.849(19) no
P3 C47 1.849(14) no
P4 C45 1.822(15) no
P4 C46 1.818(15) no
P4 C48 1.864(16) no
P5 C49 1.831(14) no
P5 C50 1.825(14) no
P5 C53 1.865(14) no
P6 C51 1.837(14) no
P6 C52 1.839(14) no
P6 C54 1.834(14) no
C1 C2 1.427(18) no
C1 C6 1.404(18) no
C2 C3 1.39(2) no
C3 C4 1.36(2) no
C4 C5 1.37(2) no
C5 C6 1.408(19) no
C7 C8 1.384(18) no
C7 C12 1.415(18) no
C8 C9 1.408(19) no
C9 C10 1.395(19) no
C10 C11 1.38(2) no
C11 C12 1.40(2) no
C13 C14 1.382(18) no
C13 C18 1.403(19) no
C14 C15 1.42(2) no
C15 C16 1.36(2) no
C16 C17 1.39(2) no
C17 C18 1.38(2) no
C19 C20 1.384(19) no
C19 C24 1.39(2) no
C20 C21 1.41(2) no
C21 C22 1.42(2) no
C22 C23 1.37(3) no
C23 C24 1.41(2) no
C25 C26 1.372(18) no
C25 C30 1.402(19) no
C26 C27 1.358(19) no
C27 C28 1.405(19) no
C28 C29 1.391(19) no
C29 C30 1.409(18) no
C31 C32 1.401(19) no
C31 C36 1.40(2) no
C32 C33 1.412(19) no
C33 C34 1.38(2) no
C34 C35 1.38(2) no
C35 C36 1.43(2) no
C41 C42 1.54(2) no
C47 C48 1.500(19) no
C53 C54 1.533(19) no
C55 C56 1.44(3) no
C56 C57 1.40(3) no
C56 C61 1.36(2) no
C57 C58 1.40(4) no
C58 C59 1.39(3) no
C59 C60 1.32(3) no
C60 C61 1.42(3) no
C2 H1 0.950 no
C3 H2 0.950 no
C4 H3 0.950 no
C5 H4 0.950 no
C6 H5 0.950 no
C8 H6 0.950 no
C9 H7 0.950 no
C10 H8 0.950 no
C11 H9 0.950 no
C12 H10 0.950 no
C14 H11 0.950 no
C15 H12 0.950 no
C16 H13 0.950 no
C17 H14 0.950 no
C18 H15 0.950 no
C20 H16 0.950 no
C21 H17 0.950 no
C22 H18 0.950 no
C23 H19 0.950 no
C24 H20 0.950 no
C26 H21 0.950 no
C27 H22 0.950 no
C28 H23 0.950 no
C29 H24 0.950 no
C30 H25 0.950 no
C32 H26 0.950 no
C33 H27 0.950 no
C34 H28 0.950 no
C35 H29 0.950 no
C36 H30 0.950 no
C37 H31 0.980 no
C37 H32 0.980 no
C37 H33 0.980 no
C38 H34 0.980 no
C38 H35 0.980 no
C38 H36 0.980 no
C39 H37 0.980 no
C39 H38 0.980 no
C39 H39 0.980 no
C40 H40 0.980 no
C40 H41 0.980 no
C40 H42 0.980 no
C41 H43 0.990 no
C41 H44 0.990 no
C42 H45 0.990 no
C42 H46 0.990 no
C43 H47 0.980 no
C43 H48 0.980 no
C43 H49 0.980 no
C44 H50 0.980 no
C44 H51 0.980 no
C44 H52 0.980 no
C45 H53 0.980 no
C45 H54 0.980 no
C45 H55 0.980 no
C46 H56 0.980 no
C46 H57 0.980 no
C46 H58 0.980 no
C47 H59 0.990 no
C47 H60 0.990 no
C48 H61 0.990 no
C48 H62 0.990 no
C49 H63 0.980 no
C49 H64 0.980 no
C49 H65 0.980 no
C50 H66 0.980 no
C50 H67 0.980 no
C50 H68 0.980 no
C51 H69 0.980 no
C51 H70 0.980 no
C51 H71 0.980 no
C52 H72 0.980 no
C52 H73 0.980 no
C52 H74 0.980 no
C53 H75 0.990 no
C53 H76 0.990 no
C54 H77 0.990 no
C54 H78 0.990 no
C55 H79 0.980 no
C55 H80 0.980 no
C55 H81 0.980 no
C57 H82 0.950 no
C58 H83 0.950 no
C59 H84 0.950 no
C60 H85 0.950 no
C61 H86 0.950 no
